data_7061869
loop_
_publ_author_name
'Al-Noaimi, Mousa'
'Awwadi, Firas F.'
'Hendal, Abdellah'
'Aljammal, Azzam'
'Talib, Wamidh H.'
'Mahmod, Asma Ismail'

_publ_section_title
;
 Effect of chalcogen bonding interactions on molecular structures;
 theoretical and crystallographic studies on two palladium(ii) acetate
 complexes
;
_journal_issue 38
_journal_name_full 'New Journal of Chemistry'
_journal_page_first 18551
_journal_page_last 18562
_journal_paper_doi 10.1039/D2NJ01995G
_journal_volume 46
_journal_year 2022
_chemical_formula_moiety 'C23 H20 N2 O3 Pd S2, H2 O'
_chemical_formula_sum 'C23 H22 N2 O4 Pd S2'
_chemical_formula_weight 560.94
_space_group_crystal_system triclinic
_space_group_IT_number 2
_space_group_name_Hall '-P 1'
_space_group_name_H-M_alt 'P -1'
_atom_sites_solution_hydrogens mixed
_atom_sites_solution_primary dual
_audit_creation_date 2022-09-05
_audit_creation_method
;
Olex2 1.3
(compiled 2020.11.12 svn.r5f609507 for OlexSys, GUI svn.r6408)
;
_audit_update_record
;
2022-09-05 deposited with the CCDC.	2022-09-12 downloaded from the CCDC.
;
_cell_angle_alpha 82.933(7)
_cell_angle_beta 86.757(6)
_cell_angle_gamma 70.139(6)
_cell_formula_units_Z 2
_cell_length_a 9.4336(6)
_cell_length_b 9.6103(7)
_cell_length_c 13.3454(11)
_cell_measurement_reflns_used 3856
_cell_measurement_temperature 293(2)
_cell_measurement_theta_max 27.8420
_cell_measurement_theta_min 3.7180
_cell_volume 1129.14(15)
_computing_cell_refinement 'CrysAlisPro 1.171.41.93a (Rigaku OD, 2020)'
_computing_data_collection 'CrysAlisPro 1.171.41.93a (Rigaku OD, 2020)'
_computing_data_reduction 'CrysAlisPro 1.171.41.93a (Rigaku OD, 2020)'
_computing_molecular_graphics 'Olex2 1.3 (Dolomanov et al., 2009)'
_computing_publication_material 'Olex2 1.3 (Dolomanov et al., 2009)'
_computing_structure_refinement 'SHELXL 2018/3 (Sheldrick, 2015)'
_computing_structure_solution 'SHELXT 2018/2 (Sheldrick, 2018)'
_diffrn_ambient_temperature 293(2)
_diffrn_detector 'CCD plate'
_diffrn_detector_area_resol_mean 16.0534
_diffrn_detector_type Eos
_diffrn_measured_fraction_theta_full 0.998
_diffrn_measured_fraction_theta_max 0.844
_diffrn_measurement_details
;
List of Runs (angles in degrees, time in seconds):

  # Type    Start    End  Width  t~exp~   \w     \q     \k     \f   Frames
#--------------------------------------------------------------------------
  1  \w    -24.00  44.00   1.00    2.00    --  -16.20  57.00  30.00   68
  2  \w      2.00  79.00   1.00    2.00    --   16.83  57.00   0.00   77
  3  \w      0.00  84.00   1.00    2.00    --   16.83  57.00 -90.00   84
  4  \w    -22.00  14.00   1.00    2.00    --  -16.20 -99.00  90.00   36
  5  \w    -63.00 -31.00   1.00    2.00    --  -16.20 -57.00  60.00   32
  6  \w     32.00  89.00   1.00    2.00    --   16.83-178.00-120.00   57
  7  \w    -13.00  17.00   1.00    2.00    --  -16.20 -99.00-180.00   30
;
_diffrn_measurement_device 'four-circle diffractometer'
_diffrn_measurement_device_type 'Xcalibur, Eos'
_diffrn_measurement_method '\w scans'
_diffrn_orient_matrix_type 'CrysAlisPro convention (1999,Acta A55,543-557)'
_diffrn_orient_matrix_UB_11 0.0408456000
_diffrn_orient_matrix_UB_12 0.0405431000
_diffrn_orient_matrix_UB_13 -0.0295842000
_diffrn_orient_matrix_UB_21 -0.0057285000
_diffrn_orient_matrix_UB_22 -0.0349320000
_diffrn_orient_matrix_UB_23 -0.0426926000
_diffrn_orient_matrix_UB_31 -0.0684935000
_diffrn_orient_matrix_UB_32 0.0580551000
_diffrn_orient_matrix_UB_33 -0.0130817000
_diffrn_radiation_monochromator graphite
_diffrn_radiation_probe x-ray
_diffrn_radiation_type 'Mo K\a'
_diffrn_radiation_wavelength 0.71073
_diffrn_reflns_av_R_equivalents 0.0329
_diffrn_reflns_av_unetI/netI 0.0647
_diffrn_reflns_Laue_measured_fraction_full 0.998
_diffrn_reflns_Laue_measured_fraction_max 0.844
_diffrn_reflns_limit_h_max 12
_diffrn_reflns_limit_h_min -12
_diffrn_reflns_limit_k_max 11
_diffrn_reflns_limit_k_min -12
_diffrn_reflns_limit_l_max 16
_diffrn_reflns_limit_l_min -18
_diffrn_reflns_number 9921
_diffrn_reflns_point_group_measured_fraction_full 0.998
_diffrn_reflns_point_group_measured_fraction_max 0.844
_diffrn_reflns_theta_full 25.242
_diffrn_reflns_theta_max 29.450
_diffrn_reflns_theta_min 3.077
_diffrn_source 'fine-focus sealed X-ray tube'
_diffrn_source_type 'Enhance (Mo) X-ray Source'
_exptl_absorpt_coefficient_mu 1.040
_exptl_absorpt_correction_T_max 1.00000
_exptl_absorpt_correction_T_min 0.89624
_exptl_absorpt_correction_type multi-scan
_exptl_absorpt_process_details
;
CrysAlisPro 1.171.41.93a (Rigaku Oxford Diffraction, 2020)
Empirical absorption correction using spherical harmonics,
implemented in SCALE3 ABSPACK scaling algorithm.
;
_exptl_crystal_colour red
_exptl_crystal_density_diffrn 1.650
_exptl_crystal_description chunk
_exptl_crystal_F_000 568
_exptl_crystal_size_max 0.3
_exptl_crystal_size_mid 0.2
_exptl_crystal_size_min 0.1
_refine_diff_density_max 0.466
_refine_diff_density_min -0.573
_refine_diff_density_rms 0.095
_refine_ls_extinction_method none
_refine_ls_goodness_of_fit_ref 1.042
_refine_ls_hydrogen_treatment constr
_refine_ls_matrix_type full
_refine_ls_number_parameters 294
_refine_ls_number_reflns 5283
_refine_ls_number_restraints 0
_refine_ls_restrained_S_all 1.042
_refine_ls_R_factor_all 0.0580
_refine_ls_R_factor_gt 0.0412
_refine_ls_shift/su_max 0.001
_refine_ls_shift/su_mean 0.000
_refine_ls_structure_factor_coef Fsqd
_refine_ls_weighting_details 'w=1/[\s^2^(Fo^2^)+(0.0246P)^2^+0.1489P] where P=(Fo^2^+2Fc^2^)/3'
_refine_ls_weighting_scheme calc
_refine_ls_wR_factor_gt 0.0738
_refine_ls_wR_factor_ref 0.0829
_reflns_Friedel_coverage 0.000
_reflns_number_gt 4201
_reflns_number_total 5283
_reflns_threshold_expression 'I > 2\s(I)'
_cod_data_source_file d2nj01995g1.cif
_cod_data_source_block exp_2554
_cod_depositor_comments 'Adding full bibliography for 7061868--7061870.cif.'
_cod_database_code 7061869
_shelx_shelxl_version_number 2018/3
_chemical_oxdiff_formula 'S Pd N O C H'
_chemical_oxdiff_usercomment 'firas mousa'
_shelx_space_group_comment
;
The symmetry employed for this shelxl refinement is uniquely defined
by the following loop, which should always be used as a source of
symmetry information in preference to the above space-group names.
They are only intended as comments.
;
_reflns_odcompleteness_completeness 99.78
_reflns_odcompleteness_iscentric 1
_reflns_odcompleteness_theta 26.32
_olex2_refinement_description
;
1. Fixed Uiso
 At 1.2 times of:
  All C(H) groups
 At 1.5 times of:
  All C(H,H,H) groups, All O(H,H) groups
2.a Free rotating group:
 O4(H4A,H4B)
2.b Aromatic/amide H refined with riding coordinates:
 C5(H5), C2(H2), C3(H3), C4(H4), C17(H17), C21(H21), C15(H15), C20(H20),
 C18(H18), C11(H11), C14(H14), C19(H19), C13(H13), C12(H12)
2.c Idealised Me refined as rotating group:
 C9(H9A,H9B,H9C), C00S(H00A,H00B,H00C)
;
_olex2_submission_special_instructions 'No special instructions were received'
_oxdiff_exptl_absorpt_empirical_details
;
Empirical correction (ABSPACK) includes:
- Absorption correction using spherical harmonics
- Frame scaling
;
_oxdiff_exptl_absorpt_empirical_full_max 1.121
_oxdiff_exptl_absorpt_empirical_full_min 0.900

loop_
_space_group_symop_operation_xyz
'x, y, z'
'-x, -y, -z'

loop_
_atom_site_label
_atom_site_type_symbol
_atom_site_fract_x
_atom_site_fract_y
_atom_site_fract_z
_atom_site_U_iso_or_equiv
_atom_site_adp_type
_atom_site_occupancy
_atom_site_site_symmetry_order
_atom_site_calc_flag
_atom_site_refinement_flags_posn
_atom_site_refinement_flags_adp
_atom_site_refinement_flags_occupancy
_atom_site_disorder_assembly
_atom_site_disorder_group
Pd1 Pd 0.57980(3) 0.39128(3) 0.29845(2) 0.02687(9) Uani 1 1 d . . . . .
S1 S 0.34707(9) 0.56054(9) 0.32864(6) 0.02826(19) Uani 1 1 d . . . . .
S2 S 0.80281(9) 0.19640(9) 0.29332(6) 0.0301(2) Uani 1 1 d . . . . .
O1 O 0.6241(3) 0.4748(3) 0.15803(16) 0.0385(6) Uani 1 1 d . . . . .
N1 N 0.5512(3) 0.2861(3) 0.42974(18) 0.0271(6) Uani 1 1 d . . . . .
N2 N 0.6470(3) 0.1561(3) 0.46442(19) 0.0286(6) Uani 1 1 d . . . . .
O3 O 0.9867(3) -0.1008(3) 0.38968(19) 0.0472(7) Uani 1 1 d . . . . .
O2 O 0.4473(3) 0.6950(3) 0.1541(2) 0.0654(9) Uani 1 1 d . . . . .
C6 C 0.4247(3) 0.3462(3) 0.4919(2) 0.0258(7) Uani 1 1 d . . . . .
C5 C 0.4036(4) 0.2850(4) 0.5888(2) 0.0329(8) Uani 1 1 d . . . . .
H5 H 0.477105 0.200118 0.617926 0.040 Uiso 1 1 calc R U . . .
C1 C 0.3143(3) 0.4750(3) 0.4503(2) 0.0259(7) Uani 1 1 d . . . . .
C00C C 0.5509(4) 0.6016(4) 0.1160(3) 0.0366(8) Uani 1 1 d . . . . .
C7 C 0.7656(3) 0.0965(4) 0.4091(2) 0.0289(7) Uani 1 1 d . . . . .
C2 C 0.1830(4) 0.5406(4) 0.5046(2) 0.0339(8) Uani 1 1 d . . . . .
H2 H 0.109667 0.626440 0.476492 0.041 Uiso 1 1 calc R U . . .
C16 C 0.2198(3) 0.5166(4) 0.2535(2) 0.0295(7) Uani 1 1 d . . . . .
C8 C 0.8736(4) -0.0491(4) 0.4406(3) 0.0323(8) Uani 1 1 d . . . . .
C3 C 0.1628(4) 0.4776(4) 0.5997(2) 0.0368(8) Uani 1 1 d . . . . .
H3 H 0.074877 0.520111 0.636154 0.044 Uiso 1 1 calc R U . . .
C4 C 0.2733(4) 0.3506(4) 0.6417(2) 0.0369(8) Uani 1 1 d . . . . .
H4 H 0.259054 0.309172 0.706602 0.044 Uiso 1 1 calc R U . . .
C17 C 0.1076(4) 0.6330(4) 0.2035(3) 0.0396(9) Uani 1 1 d . . . . .
H17 H 0.099759 0.731134 0.207929 0.047 Uiso 1 1 calc R U . . .
C10 C 0.7649(4) 0.1023(3) 0.1959(2) 0.0300(8) Uani 1 1 d . . . . .
O4 O 0.2361(5) 0.9551(3) 0.2344(3) 0.0975(12) Uani 1 1 d G . . . .
H4A H 0.313762 0.880909 0.223973 0.146 Uiso 1 1 d G U . . .
H4B H 0.202202 0.929955 0.291684 0.146 Uiso 1 1 d G U . . .
C21 C 0.2311(4) 0.3710(4) 0.2468(2) 0.0348(8) Uani 1 1 d . . . . .
H21 H 0.307555 0.293207 0.280132 0.042 Uiso 1 1 calc R U . . .
C15 C 0.8332(4) 0.1183(4) 0.1044(3) 0.0473(10) Uani 1 1 d . . . . .
H15 H 0.901279 0.169899 0.096425 0.057 Uiso 1 1 calc R U . . .
C20 C 0.1284(4) 0.3410(4) 0.1905(3) 0.0444(9) Uani 1 1 d . . . . .
H20 H 0.135309 0.243076 0.186183 0.053 Uiso 1 1 calc R U . . .
C18 C 0.0066(4) 0.6002(5) 0.1464(3) 0.0490(11) Uani 1 1 d . . . . .
H18 H -0.068486 0.677328 0.111480 0.059 Uiso 1 1 calc R U . . .
C9 C 0.8404(4) -0.1323(4) 0.5361(3) 0.0398(9) Uani 1 1 d . . . . .
H9A H 0.829791 -0.223517 0.521263 0.060 Uiso 1 1 calc R U . . .
H9B H 0.748480 -0.072590 0.566187 0.060 Uiso 1 1 calc R U . . .
H9C H 0.921631 -0.154396 0.582226 0.060 Uiso 1 1 calc R U . . .
C11 C 0.6641(4) 0.0260(4) 0.2094(3) 0.0438(9) Uani 1 1 d . . . . .
H11 H 0.616239 0.017142 0.271569 0.053 Uiso 1 1 calc R U . . .
C00S C 0.6011(5) 0.6317(4) 0.0087(3) 0.0506(11) Uani 1 1 d . . . . .
H00A H 0.671015 0.684793 0.007713 0.076 Uiso 1 1 calc R U . . .
H00B H 0.515083 0.690518 -0.030988 0.076 Uiso 1 1 calc R U . . .
H00C H 0.649074 0.539061 -0.018864 0.076 Uiso 1 1 calc R U . . .
C14 C 0.8011(5) 0.0576(5) 0.0236(3) 0.0570(11) Uani 1 1 d . . . . .
H14 H 0.845930 0.069710 -0.039208 0.068 Uiso 1 1 calc R U . . .
C19 C 0.0160(4) 0.4566(5) 0.1410(3) 0.0501(11) Uani 1 1 d . . . . .
H19 H -0.053802 0.436660 0.103619 0.060 Uiso 1 1 calc R U . . .
C13 C 0.7039(5) -0.0198(5) 0.0363(3) 0.0563(12) Uani 1 1 d . . . . .
H13 H 0.683327 -0.061547 -0.018042 0.068 Uiso 1 1 calc R U . . .
C12 C 0.6355(5) -0.0373(4) 0.1280(3) 0.0537(11) Uani 1 1 d . . . . .
H12 H 0.569918 -0.091612 0.135766 0.064 Uiso 1 1 calc R U . . .

loop_
_atom_site_aniso_label
_atom_site_aniso_U_11
_atom_site_aniso_U_22
_atom_site_aniso_U_33
_atom_site_aniso_U_23
_atom_site_aniso_U_13
_atom_site_aniso_U_12
Pd1 0.02576(14) 0.02640(15) 0.02686(15) -0.00087(10) 0.00061(10) -0.00759(10)
S1 0.0273(4) 0.0250(4) 0.0300(4) -0.0009(3) -0.0006(3) -0.0064(3)
S2 0.0251(4) 0.0310(5) 0.0326(5) -0.0037(4) 0.0015(3) -0.0076(4)
O1 0.0395(14) 0.0385(14) 0.0306(13) 0.0023(11) 0.0054(10) -0.0072(12)
N1 0.0250(14) 0.0261(15) 0.0255(14) 0.0005(12) 0.0010(11) -0.0039(12)
N2 0.0263(15) 0.0294(15) 0.0274(15) -0.0004(12) -0.0057(11) -0.0059(12)
O3 0.0340(15) 0.0415(15) 0.0513(16) -0.0030(13) 0.0049(12) 0.0048(12)
O2 0.074(2) 0.0417(17) 0.0531(18) 0.0087(14) 0.0222(15) 0.0067(15)
C6 0.0228(17) 0.0287(18) 0.0263(17) -0.0052(14) 0.0004(13) -0.0087(14)
C5 0.0333(19) 0.0331(19) 0.0295(19) 0.0015(15) -0.0014(14) -0.0090(15)
C1 0.0251(17) 0.0269(17) 0.0266(17) -0.0032(14) -0.0034(13) -0.0093(14)
C00C 0.040(2) 0.038(2) 0.036(2) -0.0027(17) 0.0006(16) -0.0188(18)
C7 0.0231(17) 0.0304(18) 0.0300(18) -0.0010(14) -0.0024(13) -0.0051(14)
C2 0.0298(19) 0.0340(19) 0.0329(19) -0.0065(15) 0.0005(14) -0.0034(15)
C16 0.0285(18) 0.0355(19) 0.0236(17) -0.0004(14) 0.0007(13) -0.0105(15)
C8 0.0299(19) 0.0276(18) 0.036(2) -0.0051(15) -0.0068(15) -0.0037(15)
C3 0.0299(19) 0.043(2) 0.035(2) -0.0126(17) 0.0072(15) -0.0083(16)
C4 0.042(2) 0.043(2) 0.0258(18) -0.0047(16) 0.0038(15) -0.0143(17)
C17 0.039(2) 0.035(2) 0.041(2) 0.0025(17) -0.0073(16) -0.0091(17)
C10 0.0298(18) 0.0242(17) 0.0312(19) -0.0020(14) -0.0029(14) -0.0030(14)
O4 0.148(4) 0.050(2) 0.078(3) -0.0125(18) 0.033(2) -0.016(2)
C21 0.036(2) 0.033(2) 0.035(2) 0.0005(16) -0.0002(15) -0.0121(16)
C15 0.048(2) 0.056(3) 0.040(2) -0.0114(19) 0.0084(18) -0.020(2)
C20 0.050(2) 0.051(2) 0.039(2) -0.0111(18) 0.0048(18) -0.026(2)
C18 0.038(2) 0.057(3) 0.045(2) 0.008(2) -0.0149(18) -0.0083(19)
C9 0.039(2) 0.032(2) 0.040(2) -0.0006(16) -0.0042(16) -0.0026(16)
C11 0.052(2) 0.042(2) 0.041(2) 0.0025(18) -0.0031(18) -0.0228(19)
C00S 0.064(3) 0.048(2) 0.036(2) 0.0076(19) 0.0062(18) -0.019(2)
C14 0.060(3) 0.071(3) 0.039(2) -0.011(2) 0.003(2) -0.018(2)
C19 0.039(2) 0.080(3) 0.037(2) -0.007(2) -0.0061(17) -0.028(2)
C13 0.069(3) 0.048(3) 0.046(3) -0.014(2) -0.018(2) -0.007(2)
C12 0.062(3) 0.046(3) 0.060(3) -0.005(2) -0.016(2) -0.025(2)

loop_
_atom_type_symbol
_atom_type_description
_atom_type_scat_dispersion_real
_atom_type_scat_dispersion_imag
_atom_type_scat_source
C C 0.0033 0.0016 'International Tables Vol C Tables 4.2.6.8 and 6.1.1.4'
H H 0.0000 0.0000 'International Tables Vol C Tables 4.2.6.8 and 6.1.1.4'
N N 0.0061 0.0033 'International Tables Vol C Tables 4.2.6.8 and 6.1.1.4'
O O 0.0106 0.0060 'International Tables Vol C Tables 4.2.6.8 and 6.1.1.4'
S S 0.1246 0.1234 'International Tables Vol C Tables 4.2.6.8 and 6.1.1.4'
Pd Pd -0.9988 1.0072 'International Tables Vol C Tables 4.2.6.8 and 6.1.1.4'

loop_
_geom_angle_atom_site_label_1
_geom_angle_atom_site_label_2
_geom_angle_atom_site_label_3
_geom_angle
_geom_angle_site_symmetry_1
_geom_angle_site_symmetry_3
_geom_angle_publ_flag
S1 Pd1 S2 169.62(3) . . ?
O1 Pd1 S1 100.26(7) . . ?
O1 Pd1 S2 89.85(7) . . ?
N1 Pd1 S1 85.73(8) . . ?
N1 Pd1 S2 84.03(8) . . ?
N1 Pd1 O1 172.96(10) . . ?
C1 S1 Pd1 97.20(10) . . ?
C1 S1 C16 100.93(14) . . ?
C16 S1 Pd1 105.10(11) . . ?
C7 S2 Pd1 94.56(11) . . ?
C10 S2 Pd1 100.74(10) . . ?
C10 S2 C7 104.69(15) . . ?
C00C O1 Pd1 124.7(2) . . ?
N2 N1 Pd1 122.5(2) . . ?
N2 N1 C6 116.2(2) . . ?
C6 N1 Pd1 121.32(19) . . ?
C7 N2 N1 118.1(3) . . ?
C5 C6 N1 124.5(3) . . ?
C5 C6 C1 119.3(3) . . ?
C1 C6 N1 116.2(3) . . ?
C6 C5 H5 120.2 . . ?
C4 C5 C6 119.6(3) . . ?
C4 C5 H5 120.2 . . ?
C6 C1 S1 119.2(2) . . ?
C2 C1 S1 120.1(2) . . ?
C2 C1 C6 120.6(3) . . ?
O1 C00C C00S 113.7(3) . . ?
O2 C00C O1 125.8(3) . . ?
O2 C00C C00S 120.5(3) . . ?
N2 C7 S2 120.5(2) . . ?
N2 C7 C8 121.2(3) . . ?
C8 C7 S2 118.3(2) . . ?
C1 C2 H2 120.3 . . ?
C3 C2 C1 119.4(3) . . ?
C3 C2 H2 120.3 . . ?
C17 C16 S1 118.1(3) . . ?
C21 C16 S1 121.3(2) . . ?
C21 C16 C17 120.6(3) . . ?
O3 C8 C7 120.3(3) . . ?
O3 C8 C9 121.8(3) . . ?
C7 C8 C9 117.9(3) . . ?
C2 C3 H3 119.9 . . ?
C2 C3 C4 120.1(3) . . ?
C4 C3 H3 119.9 . . ?
C5 C4 C3 121.0(3) . . ?
C5 C4 H4 119.5 . . ?
C3 C4 H4 119.5 . . ?
C16 C17 H17 120.7 . . ?
C16 C17 C18 118.5(3) . . ?
C18 C17 H17 120.7 . . ?
C15 C10 S2 116.6(3) . . ?
C15 C10 C11 121.1(3) . . ?
C11 C10 S2 122.2(3) . . ?
H4A O4 H4B 104.4 . . ?
C16 C21 H21 120.1 . . ?
C16 C21 C20 119.8(3) . . ?
C20 C21 H21 120.1 . . ?
C10 C15 H15 120.1 . . ?
C10 C15 C14 119.8(4) . . ?
C14 C15 H15 120.1 . . ?
C21 C20 H20 120.1 . . ?
C19 C20 C21 119.8(4) . . ?
C19 C20 H20 120.1 . . ?
C17 C18 H18 119.5 . . ?
C19 C18 C17 121.0(3) . . ?
C19 C18 H18 119.5 . . ?
C8 C9 H9A 109.5 . . ?
C8 C9 H9B 109.5 . . ?
C8 C9 H9C 109.5 . . ?
H9A C9 H9B 109.5 . . ?
H9A C9 H9C 109.5 . . ?
H9B C9 H9C 109.5 . . ?
C10 C11 H11 120.8 . . ?
C10 C11 C12 118.4(4) . . ?
C12 C11 H11 120.8 . . ?
C00C C00S H00A 109.5 . . ?
C00C C00S H00B 109.5 . . ?
C00C C00S H00C 109.5 . . ?
H00A C00S H00B 109.5 . . ?
H00A C00S H00C 109.5 . . ?
H00B C00S H00C 109.5 . . ?
C15 C14 H14 120.1 . . ?
C13 C14 C15 119.7(4) . . ?
C13 C14 H14 120.1 . . ?
C20 C19 H19 119.9 . . ?
C18 C19 C20 120.2(3) . . ?
C18 C19 H19 119.9 . . ?
C14 C13 H13 119.5 . . ?
C14 C13 C12 120.9(4) . . ?
C12 C13 H13 119.5 . . ?
C11 C12 H12 120.0 . . ?
C13 C12 C11 120.0(4) . . ?
C13 C12 H12 120.0 . . ?

loop_
_geom_bond_atom_site_label_1
_geom_bond_atom_site_label_2
_geom_bond_distance
_geom_bond_site_symmetry_2
_geom_bond_publ_flag
Pd1 S1 2.2941(9) . ?
Pd1 S2 2.2970(9) . ?
Pd1 O1 2.025(2) . ?
Pd1 N1 1.965(2) . ?
S1 C1 1.787(3) . ?
S1 C16 1.792(3) . ?
S2 C7 1.798(3) . ?
S2 C10 1.788(3) . ?
O1 C00C 1.257(4) . ?
N1 N2 1.315(3) . ?
N1 C6 1.408(4) . ?
N2 C7 1.304(4) . ?
O3 C8 1.221(4) . ?
O2 C00C 1.216(4) . ?
C6 C5 1.387(4) . ?
C6 C1 1.395(4) . ?
C5 H5 0.9300 . ?
C5 C4 1.375(5) . ?
C1 C2 1.391(4) . ?
C00C C00S 1.507(5) . ?
C7 C8 1.452(4) . ?
C2 H2 0.9300 . ?
C2 C3 1.370(4) . ?
C16 C17 1.382(4) . ?
C16 C21 1.380(4) . ?
C8 C9 1.495(4) . ?
C3 H3 0.9300 . ?
C3 C4 1.387(4) . ?
C4 H4 0.9300 . ?
C17 H17 0.9300 . ?
C17 C18 1.390(5) . ?
C10 C15 1.364(5) . ?
C10 C11 1.378(5) . ?
O4 H4A 0.8500 . ?
O4 H4B 0.8504 . ?
C21 H21 0.9300 . ?
C21 C20 1.382(4) . ?
C15 H15 0.9300 . ?
C15 C14 1.380(5) . ?
C20 H20 0.9300 . ?
C20 C19 1.377(5) . ?
C18 H18 0.9300 . ?
C18 C19 1.363(5) . ?
C9 H9A 0.9600 . ?
C9 H9B 0.9600 . ?
C9 H9C 0.9600 . ?
C11 H11 0.9300 . ?
C11 C12 1.390(5) . ?
C00S H00A 0.9600 . ?
C00S H00B 0.9600 . ?
C00S H00C 0.9600 . ?
C14 H14 0.9300 . ?
C14 C13 1.355(6) . ?
C19 H19 0.9300 . ?
C13 H13 0.9300 . ?
C13 C12 1.370(6) . ?
C12 H12 0.9300 . ?

loop_
_geom_torsion_atom_site_label_1
_geom_torsion_atom_site_label_2
_geom_torsion_atom_site_label_3
_geom_torsion_atom_site_label_4
_geom_torsion
_geom_torsion_site_symmetry_1
_geom_torsion_site_symmetry_2
_geom_torsion_site_symmetry_3
_geom_torsion_site_symmetry_4
_geom_torsion_publ_flag
Pd1 S1 C1 C6 1.2(3) . . . . ?
Pd1 S1 C1 C2 178.3(2) . . . . ?
Pd1 S1 C16 C17 -139.3(3) . . . . ?
Pd1 S1 C16 C21 41.9(3) . . . . ?
Pd1 S2 C7 N2 -5.9(3) . . . . ?
Pd1 S2 C7 C8 176.2(2) . . . . ?
Pd1 S2 C10 C15 105.2(3) . . . . ?
Pd1 S2 C10 C11 -70.4(3) . . . . ?
Pd1 O1 C00C O2 3.1(6) . . . . ?
Pd1 O1 C00C C00S -176.1(2) . . . . ?
Pd1 N1 N2 C7 0.5(4) . . . . ?
Pd1 N1 C6 C5 -174.1(2) . . . . ?
Pd1 N1 C6 C1 6.7(4) . . . . ?
S1 C1 C2 C3 -176.9(3) . . . . ?
S1 C16 C17 C18 -178.9(3) . . . . ?
S1 C16 C21 C20 178.1(3) . . . . ?
S2 C7 C8 O3 0.5(5) . . . . ?
S2 C7 C8 C9 -179.0(2) . . . . ?
S2 C10 C15 C14 -175.5(3) . . . . ?
S2 C10 C11 C12 176.7(3) . . . . ?
N1 N2 C7 S2 4.5(4) . . . . ?
N1 N2 C7 C8 -177.8(3) . . . . ?
N1 C6 C5 C4 -178.0(3) . . . . ?
N1 C6 C1 S1 -4.8(4) . . . . ?
N1 C6 C1 C2 178.2(3) . . . . ?
N2 N1 C6 C5 6.4(5) . . . . ?
N2 N1 C6 C1 -172.7(3) . . . . ?
N2 C7 C8 O3 -177.3(3) . . . . ?
N2 C7 C8 C9 3.1(5) . . . . ?
C6 N1 N2 C7 179.9(3) . . . . ?
C6 C5 C4 C3 -0.3(5) . . . . ?
C6 C1 C2 C3 0.1(5) . . . . ?
C5 C6 C1 S1 176.0(2) . . . . ?
C5 C6 C1 C2 -1.1(5) . . . . ?
C1 S1 C16 C17 120.0(3) . . . . ?
C1 S1 C16 C21 -58.7(3) . . . . ?
C1 C6 C5 C4 1.2(5) . . . . ?
C1 C2 C3 C4 0.7(5) . . . . ?
C7 S2 C10 C15 -157.1(3) . . . . ?
C7 S2 C10 C11 27.3(3) . . . . ?
C2 C3 C4 C5 -0.6(5) . . . . ?
C16 S1 C1 C6 108.2(3) . . . . ?
C16 S1 C1 C2 -74.7(3) . . . . ?
C16 C17 C18 C19 1.1(6) . . . . ?
C16 C21 C20 C19 0.3(5) . . . . ?
C17 C16 C21 C20 -0.6(5) . . . . ?
C17 C18 C19 C20 -1.4(6) . . . . ?
C10 S2 C7 N2 -108.3(3) . . . . ?
C10 S2 C7 C8 73.8(3) . . . . ?
C10 C15 C14 C13 -1.2(6) . . . . ?
C10 C11 C12 C13 -1.7(6) . . . . ?
C21 C16 C17 C18 -0.1(5) . . . . ?
C21 C20 C19 C18 0.6(6) . . . . ?
C15 C10 C11 C12 1.3(5) . . . . ?
C15 C14 C13 C12 0.7(6) . . . . ?
C11 C10 C15 C14 0.1(6) . . . . ?
C14 C13 C12 C11 0.7(6) . . . . ?
